data_7207341
loop_
_publ_author_name
'Akpinar, Handan'
'Mague, Joel T.'
'Novak, Miguel A.'
'Friedman, Jonathan R.'
'Lahti, Paul M.'

_publ_section_title
;
 Radicals organized by disk shaped aromatics -- polymorphism and
 co-crystals that tune inter-electron exchange
;
_journal_issue 5
_journal_name_full CrystEngComm
_journal_page_first 1515
_journal_paper_doi 10.1039/c1ce06096a
_journal_volume 14
_journal_year 2012
_chemical_formula_moiety 'C23 H21 N2 O'
_chemical_formula_sum 'C23 H21 N2 O'
_chemical_formula_weight 341.42
_chemical_name_systematic
;
?
;
_space_group_IT_number 14
_symmetry_cell_setting monoclinic
_symmetry_space_group_name_Hall '-P 2yn'
_symmetry_space_group_name_H-M 'P 1 21/n 1'
_atom_sites_solution_hydrogens geom
_atom_sites_solution_primary direct
_atom_sites_solution_secondary difmap
_audit_creation_method SHELXL-97
_cell_angle_alpha 90.00
_cell_angle_beta 98.018(6)
_cell_angle_gamma 90.00
_cell_formula_units_Z 4
_cell_length_a 10.322(5)
_cell_length_b 7.181(3)
_cell_length_c 24.037(11)
_cell_measurement_reflns_used 6885
_cell_measurement_temperature 100(2)
_cell_measurement_theta_max 27.48
_cell_measurement_theta_min 2.96
_cell_volume 1764.3(14)
_computing_cell_refinement 'Bruker SAINT (Bruker-AXS 2009a)'
_computing_data_collection 'Bruker APEX2 (Bruker-AXS, 2009)'
_computing_data_reduction 'Bruker SAINT (Bruker-AXS 2009a)'
_computing_molecular_graphics 'Bruker SHELXTL(Bruker-AXS 2008)'
_computing_publication_material 'Bruker SHELXTL(Bruker-AXS 2008)'
_computing_structure_refinement 'SHELXL (Sheldrick, 2008)'
_computing_structure_solution 'SHELXS (Sheldrick, 2008)'
_diffrn_ambient_temperature 100(2)
_diffrn_measured_fraction_theta_full 0.990
_diffrn_measured_fraction_theta_max 0.990
_diffrn_measurement_device_type 'Bruker Smart APEX CCD'
_diffrn_measurement_method '\f and \w scans'
_diffrn_radiation_monochromator graphite
_diffrn_radiation_source 'fine-focus sealed tube'
_diffrn_radiation_type MoK\a
_diffrn_radiation_wavelength 0.71073
_diffrn_reflns_av_R_equivalents 0.0375
_diffrn_reflns_av_sigmaI/netI 0.0349
_diffrn_reflns_limit_h_max 13
_diffrn_reflns_limit_h_min -13
_diffrn_reflns_limit_k_max 9
_diffrn_reflns_limit_k_min -9
_diffrn_reflns_limit_l_max 30
_diffrn_reflns_limit_l_min -30
_diffrn_reflns_number 14608
_diffrn_reflns_theta_full 27.48
_diffrn_reflns_theta_max 27.48
_diffrn_reflns_theta_min 1.71
_exptl_absorpt_coefficient_mu 0.079
_exptl_absorpt_correction_T_max 0.9976
_exptl_absorpt_correction_T_min 0.8906
_exptl_absorpt_correction_type multi-scan
_exptl_absorpt_process_details 'SADABS (Sheldrick, 2008a)'
_exptl_crystal_colour red
_exptl_crystal_density_diffrn 1.285
_exptl_crystal_density_method 'not measured'
_exptl_crystal_description Slab
_exptl_crystal_F_000 724
_exptl_crystal_size_max 0.27
_exptl_crystal_size_mid 0.09
_exptl_crystal_size_min 0.03
_refine_diff_density_max 0.249
_refine_diff_density_min -0.187
_refine_diff_density_rms 0.042
_refine_ls_extinction_method none
_refine_ls_goodness_of_fit_ref 1.031
_refine_ls_hydrogen_treatment constr
_refine_ls_matrix_type full
_refine_ls_number_parameters 249
_refine_ls_number_reflns 4021
_refine_ls_number_restraints 1
_refine_ls_restrained_S_all 1.032
_refine_ls_R_factor_all 0.0640
_refine_ls_R_factor_gt 0.0453
_refine_ls_shift/su_max 0.000
_refine_ls_shift/su_mean 0.000
_refine_ls_structure_factor_coef Fsqd
_refine_ls_weighting_details 'calc w=1/[\s^2^(Fo^2^)+(0.0482P)^2^+0.5800P] where P=(Fo^2^+2Fc^2^)/3'
_refine_ls_weighting_scheme calc
_refine_ls_wR_factor_gt 0.1054
_refine_ls_wR_factor_ref 0.1155
_reflns_number_gt 3050
_reflns_number_total 4021
_reflns_threshold_expression >2sigma(I)
_cod_data_source_file c1ce06096a.txt
_cod_data_source_block phl004a_0m
_cod_depositor_comments
;
The following automatic conversions were performed:

'_symmetry_cell_setting' value 'Monoclinic' changed to 'monoclinic'
according to /home/saulius/struct/CIF-dictionaries/cif_core.dic
dictionary named 'cif_core.dic' version 2.4.1 from 2010-06-29.

Automatic conversion script
Id: cif_fix_values 1715 2011-07-08 13:25:40Z adriana 
;
_cod_original_cell_volume 1764.2(13)
_cod_original_sg_symbol_H-M P2(1)/n
_cod_database_code 7207341

loop_
_symmetry_equiv_pos_as_xyz
'x, y, z'
'-x+1/2, y+1/2, -z+1/2'
'-x, -y, -z'
'x-1/2, -y-1/2, z-1/2'

loop_
_atom_site_label
_atom_site_type_symbol
_atom_site_fract_x
_atom_site_fract_y
_atom_site_fract_z
_atom_site_U_iso_or_equiv
_atom_site_adp_type
_atom_site_occupancy
_atom_site_symmetry_multiplicity
_atom_site_calc_flag
_atom_site_refinement_flags
O1 O -0.06211(11) 0.20041(15) -0.00926(4) 0.0322(3) Uani 1 1 d .
O1A O -0.1157(12) 0.0556(16) 0.17504(12) 0.037(4) Uani 0.097(4) 1 d PD
N1 N -0.10803(12) 0.13264(17) 0.03304(5) 0.0265(3) Uani 1 1 d .
N2 N -0.11671(13) 0.04466(18) 0.12207(5) 0.0286(3) Uani 1 1 d D
C1 C -0.24943(14) 0.0859(2) 0.03253(6) 0.0257(3) Uani 1 1 d .
C2 C -0.31975(16) 0.2723(2) 0.03731(7) 0.0335(4) Uani 1 1 d .
H2A H -0.3053 0.3529 0.0059 0.050 Uiso 1 1 calc R
H2B H -0.2851 0.3328 0.0728 0.050 Uiso 1 1 calc R
H2C H -0.4137 0.2501 0.0363 0.050 Uiso 1 1 calc R
C3 C -0.30338(15) -0.0135(2) -0.02114(6) 0.0293(3) Uani 1 1 d .
H3A H -0.3935 -0.0528 -0.0191 0.044 Uiso 1 1 calc R
H3B H -0.2495 -0.1231 -0.0260 0.044 Uiso 1 1 calc R
H3C H -0.3021 0.0708 -0.0531 0.044 Uiso 1 1 calc R
C4 C -0.23709(14) -0.0312(2) 0.08757(6) 0.0263(3) Uani 1 1 d .
C5 C -0.20987(16) -0.2371(2) 0.07719(7) 0.0322(4) Uani 1 1 d .
H5A H -0.1390 -0.2474 0.0542 0.048 Uiso 1 1 calc R
H5B H -0.2890 -0.2957 0.0575 0.048 Uiso 1 1 calc R
H5C H -0.1842 -0.2999 0.1132 0.048 Uiso 1 1 calc R
C6 C -0.35272(15) -0.0132(2) 0.11993(6) 0.0335(4) Uani 1 1 d .
H6A H -0.3363 -0.0870 0.1545 0.050 Uiso 1 1 calc R
H6B H -0.4320 -0.0590 0.0967 0.050 Uiso 1 1 calc R
H6C H -0.3645 0.1178 0.1294 0.050 Uiso 1 1 calc R
C7 C -0.04547(14) 0.1247(2) 0.08878(6) 0.0257(3) Uani 1 1 d .
C8 C 0.08318(14) 0.2123(2) 0.10562(6) 0.0259(3) Uani 1 1 d .
C9 C 0.10395(15) 0.3903(2) 0.08510(6) 0.0289(3) Uani 1 1 d .
H9 H 0.0380 0.4470 0.0590 0.035 Uiso 1 1 calc R
C10 C 0.21927(15) 0.4849(2) 0.10230(6) 0.0299(3) Uani 1 1 d .
H10 H 0.2310 0.6062 0.0881 0.036 Uiso 1 1 calc R
C11 C 0.31883(15) 0.4051(2) 0.14018(6) 0.0271(3) Uani 1 1 d .
C12 C 0.43785(16) 0.5025(2) 0.16006(7) 0.0333(4) Uani 1 1 d .
H12 H 0.4521 0.6226 0.1455 0.040 Uiso 1 1 calc R
C13 C 0.52994(16) 0.4269(2) 0.19898(7) 0.0343(4) Uani 1 1 d .
H13 H 0.6064 0.4966 0.2121 0.041 Uiso 1 1 calc R
C14 C 0.51491(15) 0.2440(2) 0.22094(6) 0.0289(3) Uani 1 1 d .
C15 C 0.60942(16) 0.1616(2) 0.26081(7) 0.0347(4) Uani 1 1 d .
H15 H 0.6863 0.2293 0.2746 0.042 Uiso 1 1 calc R
C16 C 0.59283(16) -0.0163(2) 0.28052(6) 0.0355(4) Uani 1 1 d .
H16 H 0.6584 -0.0695 0.3075 0.043 Uiso 1 1 calc R
C17 C 0.48111(16) -0.1180(2) 0.26119(6) 0.0314(3) Uani 1 1 d .
H17 H 0.4712 -0.2407 0.2747 0.038 Uiso 1 1 calc R
C18 C 0.38304(15) -0.0408(2) 0.22189(6) 0.0265(3) Uani 1 1 d .
C19 C 0.26454(14) -0.1389(2) 0.20177(6) 0.0271(3) Uani 1 1 d .
H19 H 0.2533 -0.2623 0.2145 0.032 Uiso 1 1 calc R
C20 C 0.16841(15) -0.0607(2) 0.16515(6) 0.0272(3) Uani 1 1 d .
H20 H 0.0908 -0.1296 0.1534 0.033 Uiso 1 1 calc R
C21 C 0.18106(14) 0.1246(2) 0.14359(6) 0.0238(3) Uani 1 1 d .
C22 C 0.30008(14) 0.2229(2) 0.16130(6) 0.0246(3) Uani 1 1 d .
C23 C 0.39958(14) 0.1414(2) 0.20096(6) 0.0253(3) Uani 1 1 d .

loop_
_atom_site_aniso_label
_atom_site_aniso_U_11
_atom_site_aniso_U_22
_atom_site_aniso_U_33
_atom_site_aniso_U_23
_atom_site_aniso_U_13
_atom_site_aniso_U_12
O1 0.0389(6) 0.0314(6) 0.0272(5) 0.0044(4) 0.0080(5) -0.0039(5)
O1A 0.039(8) 0.038(7) 0.032(7) 0.005(5) -0.004(5) -0.014(5)
N1 0.0294(7) 0.0264(6) 0.0241(6) 0.0000(5) 0.0048(5) -0.0039(5)
N2 0.0301(7) 0.0292(7) 0.0262(6) -0.0023(5) 0.0030(5) -0.0045(5)
C1 0.0262(8) 0.0255(7) 0.0256(7) -0.0001(6) 0.0039(6) -0.0018(6)
C2 0.0371(9) 0.0260(8) 0.0374(8) 0.0002(7) 0.0048(7) 0.0025(7)
C3 0.0315(8) 0.0301(8) 0.0259(7) -0.0008(6) 0.0024(6) -0.0020(6)
C4 0.0277(8) 0.0266(7) 0.0245(7) 0.0000(6) 0.0035(6) -0.0029(6)
C5 0.0373(9) 0.0255(8) 0.0333(8) 0.0030(6) 0.0034(7) -0.0020(6)
C6 0.0315(9) 0.0410(9) 0.0287(8) 0.0024(7) 0.0067(7) -0.0023(7)
C7 0.0289(8) 0.0229(7) 0.0248(7) -0.0017(6) 0.0024(6) -0.0009(6)
C8 0.0287(8) 0.0253(7) 0.0243(7) -0.0044(6) 0.0057(6) -0.0034(6)
C9 0.0327(8) 0.0250(7) 0.0289(7) -0.0013(6) 0.0044(6) -0.0005(6)
C10 0.0372(9) 0.0208(7) 0.0327(8) -0.0020(6) 0.0085(7) -0.0044(6)
C11 0.0308(8) 0.0224(7) 0.0292(7) -0.0054(6) 0.0076(6) -0.0028(6)
C12 0.0341(9) 0.0233(8) 0.0438(9) -0.0048(7) 0.0093(7) -0.0055(6)
C13 0.0300(8) 0.0307(8) 0.0424(9) -0.0119(7) 0.0061(7) -0.0072(7)
C14 0.0281(8) 0.0311(8) 0.0281(7) -0.0107(6) 0.0058(6) -0.0031(6)
C15 0.0306(8) 0.0411(9) 0.0313(8) -0.0114(7) 0.0006(7) -0.0046(7)
C16 0.0341(9) 0.0457(10) 0.0255(7) -0.0033(7) 0.0002(7) 0.0020(7)
C17 0.0348(9) 0.0357(8) 0.0240(7) -0.0002(6) 0.0055(6) 0.0004(7)
C18 0.0294(8) 0.0293(8) 0.0221(7) -0.0035(6) 0.0083(6) -0.0003(6)
C19 0.0309(8) 0.0256(7) 0.0260(7) 0.0008(6) 0.0084(6) -0.0019(6)
C20 0.0283(8) 0.0258(7) 0.0286(7) -0.0021(6) 0.0076(6) -0.0053(6)
C21 0.0278(7) 0.0234(7) 0.0213(6) -0.0041(6) 0.0070(6) -0.0021(6)
C22 0.0273(8) 0.0241(7) 0.0237(7) -0.0059(6) 0.0078(6) -0.0018(6)
C23 0.0267(7) 0.0279(8) 0.0226(7) -0.0070(6) 0.0080(6) -0.0017(6)

loop_
_atom_type_symbol
_atom_type_description
_atom_type_scat_dispersion_real
_atom_type_scat_dispersion_imag
_atom_type_scat_source
C C 0.0033 0.0016 'International Tables Vol C Tables 4.2.6.8 and 6.1.1.4'
H H 0.0000 0.0000 'International Tables Vol C Tables 4.2.6.8 and 6.1.1.4'
N N 0.0061 0.0033 'International Tables Vol C Tables 4.2.6.8 and 6.1.1.4'
O O 0.0106 0.0060 'International Tables Vol C Tables 4.2.6.8 and 6.1.1.4'

loop_
_geom_angle_atom_site_label_1
_geom_angle_atom_site_label_2
_geom_angle_atom_site_label_3
_geom_angle
O1 N1 C7 127.06(13)
O1 N1 C1 123.31(12)
C7 N1 C1 108.47(11)
O1A N2 C7 131.6(5)
O1A N2 C4 117.8(5)
C7 N2 C4 108.55(12)
N1 C1 C3 110.86(12)
N1 C1 C2 105.95(12)
C3 C1 C2 110.75(13)
N1 C1 C4 98.63(11)
C3 C1 C4 116.54(13)
C2 C1 C4 112.99(12)
C1 C2 H2A 109.5
C1 C2 H2B 109.5
H2A C2 H2B 109.5
C1 C2 H2C 109.5
H2A C2 H2C 109.5
H2B C2 H2C 109.5
C1 C3 H3A 109.5
C1 C3 H3B 109.5
H3A C3 H3B 109.5
C1 C3 H3C 109.5
H3A C3 H3C 109.5
H3B C3 H3C 109.5
N2 C4 C6 109.66(12)
N2 C4 C5 106.52(12)
C6 C4 C5 109.91(13)
N2 C4 C1 103.74(11)
C6 C4 C1 114.36(13)
C5 C4 C1 112.19(12)
C4 C5 H5A 109.5
C4 C5 H5B 109.5
H5A C5 H5B 109.5
C4 C5 H5C 109.5
H5A C5 H5C 109.5
H5B C5 H5C 109.5
C4 C6 H6A 109.5
C4 C6 H6B 109.5
H6A C6 H6B 109.5
C4 C6 H6C 109.5
H6A C6 H6C 109.5
H6B C6 H6C 109.5
N2 C7 N1 112.48(13)
N2 C7 C8 125.97(13)
N1 C7 C8 121.40(13)
C9 C8 C21 120.34(14)
C9 C8 C7 118.05(14)
C21 C8 C7 121.53(13)
C10 C9 C8 120.79(15)
C10 C9 H9 119.6
C8 C9 H9 119.6
C9 C10 C11 121.17(14)
C9 C10 H10 119.4
C11 C10 H10 119.4
C10 C11 C22 118.96(14)
C10 C11 C12 122.29(14)
C22 C11 C12 118.72(14)
C13 C12 C11 121.42(15)
C13 C12 H12 119.3
C11 C12 H12 119.3
C12 C13 C14 121.45(15)
C12 C13 H13 119.3
C14 C13 H13 119.3
C15 C14 C23 118.81(15)
C15 C14 C13 122.62(14)
C23 C14 C13 118.57(14)
C16 C15 C14 121.18(15)
C16 C15 H15 119.4
C14 C15 H15 119.4
C15 C16 C17 120.55(15)
C15 C16 H16 119.7
C17 C16 H16 119.7
C16 C17 C18 120.41(16)
C16 C17 H17 119.8
C18 C17 H17 119.8
C17 C18 C23 119.52(14)
C17 C18 C19 122.34(14)
C23 C18 C19 118.14(13)
C20 C19 C18 121.89(14)
C20 C19 H19 119.1
C18 C19 H19 119.1
C19 C20 C21 121.49(14)
C19 C20 H20 119.3
C21 C20 H20 119.3
C8 C21 C22 118.70(13)
C8 C21 C20 123.51(13)
C22 C21 C20 117.79(13)
C23 C22 C11 119.57(13)
C23 C22 C21 120.39(13)
C11 C22 C21 120.04(13)
C18 C23 C14 119.52(14)
C18 C23 C22 120.24(13)
C14 C23 C22 120.21(14)

loop_
_geom_bond_atom_site_label_1
_geom_bond_atom_site_label_2
_geom_bond_distance
O1 N1 1.2767(16)
O1A N2 1.274(2)
N1 C7 1.4049(19)
N1 C1 1.496(2)
N2 C7 1.2944(19)
N2 C4 1.4969(19)
C1 C3 1.511(2)
C1 C2 1.534(2)
C1 C4 1.558(2)
C2 H2A 0.9800
C2 H2B 0.9800
C2 H2C 0.9800
C3 H3A 0.9800
C3 H3B 0.9800
C3 H3C 0.9800
C4 C6 1.518(2)
C4 C5 1.532(2)
C5 H5A 0.9800
C5 H5B 0.9800
C5 H5C 0.9800
C6 H6A 0.9800
C6 H6B 0.9800
C6 H6C 0.9800
C7 C8 1.474(2)
C8 C9 1.397(2)
C8 C21 1.412(2)
C9 C10 1.383(2)
C9 H9 0.9500
C10 C11 1.397(2)
C10 H10 0.9500
C11 C22 1.426(2)
C11 C12 1.436(2)
C12 C13 1.351(2)
C12 H12 0.9500
C13 C14 1.432(2)
C13 H13 0.9500
C14 C15 1.400(2)
C14 C23 1.425(2)
C15 C16 1.382(2)
C15 H15 0.9500
C16 C17 1.389(2)
C16 H16 0.9500
C17 C18 1.399(2)
C17 H17 0.9500
C18 C23 1.421(2)
C18 C19 1.436(2)
C19 C20 1.353(2)
C19 H19 0.9500
C20 C21 1.441(2)
C20 H20 0.9500
C21 C22 1.429(2)
C22 C23 1.426(2)
